data_7715237
loop_
_publ_author_name
'Helling, Christoph'
'D&#xf6;hler, Lotta'
'Kysliak, Oleksandr'
'G&#xf6;rls, Helmar'
'Liebing, Phil'
'W&#xf6;lper, Christoph'
'Kretschmer, Robert'
'Schulz, Stephan'

_publ_section_title
;
 Metal-metal cooperativity boosts Lewis basicity and reduction properties
 of the bis(gallanediyl) <sup>Cy</sup>L<sub>2</sub>Ga<sub>2</sub>.
;
_journal_issue 11
_journal_name_full 'Dalton transactions (Cambridge, England : 2003)'
_journal_page_first 4922
_journal_page_last 4929
_journal_paper_doi 10.1039/d4dt00172a
_journal_volume 53
_journal_year 2024
_chemical_formula_sum 'C70.86 H70.86 Al F15 Ga2 N4'
_chemical_formula_weight 1429.94
_space_group_crystal_system triclinic
_space_group_IT_number 2
_space_group_name_Hall '-P 1'
_space_group_name_H-M_alt 'P -1'
_atom_sites_solution_hydrogens geom
_atom_sites_solution_primary direct
_atom_sites_solution_secondary difmap
_audit_block_doi 10.5517/ccdc.csd.cc29fz3v
_audit_creation_method SHELXL-2017/1
_audit_update_record
;
2023-07-31 deposited with the CCDC.	2024-02-14 downloaded from the CCDC.
;
_cell_angle_alpha 93.742(3)
_cell_angle_beta 90.471(3)
_cell_angle_gamma 94.259(3)
_cell_formula_units_Z 2
_cell_length_a 13.4212(7)
_cell_length_b 13.8477(7)
_cell_length_c 17.6750(9)
_cell_measurement_reflns_used 9995
_cell_measurement_temperature 100(2)
_cell_measurement_theta_max 28.42
_cell_measurement_theta_min 2.20
_cell_volume 3268.6(3)
_computing_cell_refinement 'BRUKER APEX3(v2019.1-0)'
_computing_data_collection 'BRUKER APEX3(v2019.1-0)'
_computing_data_reduction 'BRUKER APEX3(v2019.1-0)'
_computing_molecular_graphics 'ORTEP/PLATON (Spek)'
_computing_publication_material 'BRUKER AXS SHELXTL (c) 2008 / Vers. 2008/4'
_computing_structure_refinement 'SHELXL-2017/1 (Sheldrick, 2017)'
_computing_structure_solution 'BRUKER APEX3(v2019.1-0)'
_diffrn_ambient_temperature 100(2)
_diffrn_detector_area_resol_mean 512
_diffrn_measured_fraction_theta_full 0.999
_diffrn_measured_fraction_theta_max 0.981
_diffrn_measurement_device_type 'Bruker D8 KAPPA II (APEX II detector)'
_diffrn_measurement_method 'Data collection strategy APEX 3/QUEEN'
_diffrn_radiation_monochromator 'Triumph Goebel mirror'
_diffrn_radiation_source 'fine-focus sealed tube'
_diffrn_radiation_type MoK\a
_diffrn_radiation_wavelength 0.71073
_diffrn_reflns_av_R_equivalents 0.0667
_diffrn_reflns_av_unetI/netI 0.0431
_diffrn_reflns_Laue_measured_fraction_full 0.999
_diffrn_reflns_Laue_measured_fraction_max 0.981
_diffrn_reflns_limit_h_max 17
_diffrn_reflns_limit_h_min -17
_diffrn_reflns_limit_k_max 18
_diffrn_reflns_limit_k_min -18
_diffrn_reflns_limit_l_max 23
_diffrn_reflns_limit_l_min -23
_diffrn_reflns_number 115956
_diffrn_reflns_point_group_measured_fraction_full 0.999
_diffrn_reflns_point_group_measured_fraction_max 0.981
_diffrn_reflns_theta_full 25.242
_diffrn_reflns_theta_max 28.706
_diffrn_reflns_theta_min 1.898
_exptl_absorpt_coefficient_mu 0.926
_exptl_absorpt_correction_T_max 0.75
_exptl_absorpt_correction_T_min 0.58
_exptl_absorpt_correction_type multi-scan
_exptl_absorpt_process_details
; 
 SADABS
 R.H. Blessing, Acta Cryst. (1995) A51 33-38 
;
_exptl_crystal_colour 'pale yellow'
_exptl_crystal_density_diffrn 1.453
_exptl_crystal_description tablet
_exptl_crystal_F_000 1468
_exptl_crystal_size_max 0.337
_exptl_crystal_size_mid 0.230
_exptl_crystal_size_min 0.154
_refine_diff_density_max 1.504
_refine_diff_density_min -0.917
_refine_diff_density_rms 0.102
_refine_ls_extinction_method none
_refine_ls_goodness_of_fit_ref 1.152
_refine_ls_hydrogen_treatment constr
_refine_ls_matrix_type full
_refine_ls_number_parameters 947
_refine_ls_number_reflns 16571
_refine_ls_number_restraints 307
_refine_ls_restrained_S_all 1.144
_refine_ls_R_factor_all 0.1075
_refine_ls_R_factor_gt 0.0619
_refine_ls_shift/su_max 0.001
_refine_ls_shift/su_mean 0.000
_refine_ls_structure_factor_coef Fsqd
_refine_ls_weighting_details 'w=1/[\s^2^(Fo^2^)+(0.0175P)^2^+13.6906P] where P=(Fo^2^+2Fc^2^)/3'
_refine_ls_weighting_scheme calc
_refine_ls_wR_factor_gt 0.1257
_refine_ls_wR_factor_ref 0.1539
_reflns_Friedel_coverage 0.000
_reflns_number_gt 11614
_reflns_number_total 16571
_reflns_threshold_expression 'I > 2\s(I)'
_cod_data_source_file d4dt00172a2.cif
_cod_data_source_block ch_613m
_cod_depositor_comments
;
The following automatic conversions were performed:

data item '_atom_sites_solution_secondary' value 'diffmap' was
changed to 'difmap'.

Automatic conversion script
Id: cif_fix_values 8170 2020-07-09 18:12:32Z antanas 

 Adding full bibliography for 7715237--7715242.cif.
;
_cod_database_code 7715237
_shelx_shelxl_version_number 2017/1
_shelx_space_group_comment
;
The symmetry employed for this shelxl refinement is uniquely defined
by the following loop, which should always be used as a source of
symmetry information in preference to the above space-group names.
They are only intended as comments.
;
_shelx_estimated_absorpt_t_min 0.745
_shelx_estimated_absorpt_t_max 0.870

loop_
_space_group_symop_operation_xyz
'x, y, z'
'-x, -y, -z'

loop_
_atom_site_label
_atom_site_type_symbol
_atom_site_fract_x
_atom_site_fract_y
_atom_site_fract_z
_atom_site_U_iso_or_equiv
_atom_site_adp_type
_atom_site_occupancy
_atom_site_site_symmetry_order
_atom_site_calc_flag
_atom_site_refinement_flags_posn
_atom_site_refinement_flags_adp
_atom_site_refinement_flags_occupancy
_atom_site_disorder_assembly
_atom_site_disorder_group
Ga1 Ga 0.57789(3) 0.73241(3) 0.22241(2) 0.02267(10) Uani 1 1 d . . . . .
Ga2 Ga 0.73735(3) 0.75614(3) 0.30919(2) 0.02476(10) Uani 1 1 d . . . . .
Al1 Al 0.41715(9) 0.64700(9) 0.26873(7) 0.0237(2) Uani 1 1 d . . . . .
F42 F 0.2566(2) 0.6707(2) 0.40805(16) 0.0485(7) Uani 1 1 d . . . . .
F43 F 0.2813(2) 0.6658(3) 0.55831(17) 0.0601(9) Uani 1 1 d . . . . .
F44 F 0.4586(2) 0.6263(2) 0.61782(15) 0.0472(7) Uani 1 1 d . . . . .
F45 F 0.61454(19) 0.5942(2) 0.52348(14) 0.0373(6) Uani 1 1 d . . . . .
F46 F 0.59369(18) 0.6009(2) 0.37522(13) 0.0352(6) Uani 1 1 d . . . . .
F52 F 0.4405(2) 0.5648(2) 0.10001(15) 0.0447(7) Uani 1 1 d . . . . .
F53 F 0.3873(2) 0.3929(2) 0.02737(16) 0.0511(8) Uani 1 1 d . . . . .
F54 F 0.3074(2) 0.24320(19) 0.10580(17) 0.0503(7) Uani 1 1 d . . . . .
F55 F 0.2875(3) 0.2676(2) 0.25813(17) 0.0590(9) Uani 1 1 d . . . . .
F56 F 0.3352(2) 0.4400(2) 0.33094(15) 0.0505(8) Uani 1 1 d . . . . .
F62 F 0.22545(19) 0.60239(19) 0.14947(15) 0.0394(6) Uani 1 1 d . . . . .
F63 F 0.0682(2) 0.7025(2) 0.12679(16) 0.0477(7) Uani 1 1 d . . . . .
F64 F 0.0449(2) 0.8713(2) 0.20896(16) 0.0495(8) Uani 1 1 d . . . . .
F65 F 0.1867(2) 0.9418(2) 0.31373(16) 0.0494(7) Uani 1 1 d . . . . .
F66 F 0.34681(19) 0.84161(19) 0.33742(14) 0.0375(6) Uani 1 1 d . . . . .
N1 N 0.6775(2) 0.6584(2) 0.16533(18) 0.0236(7) Uani 1 1 d . . . . .
N2 N 0.5830(2) 0.8394(2) 0.15526(18) 0.0240(7) Uani 1 1 d . . . . .
N3 N 0.8230(2) 0.6464(2) 0.28852(18) 0.0261(7) Uani 1 1 d . . . . .
N4 N 0.8335(2) 0.8327(2) 0.37657(18) 0.0263(7) Uani 1 1 d . . . . .
C1 C 0.7425(3) 0.6991(3) 0.1197(2) 0.0262(8) Uani 1 1 d . U . . .
C2 C 0.7389(3) 0.7973(3) 0.1010(2) 0.0283(8) Uani 1 1 d . U . . .
H2 H 0.795883 0.823410 0.075619 0.034 Uiso 1 1 calc R U . . .
C3 C 0.6643(3) 0.8607(3) 0.1143(2) 0.0272(8) Uani 1 1 d . U . . .
C4 C 0.8260(3) 0.6462(3) 0.0837(3) 0.0345(10) Uani 1 1 d . U . . .
H4A H 0.799780 0.581867 0.062988 0.052 Uiso 1 1 calc R U . . .
H4B H 0.877839 0.639163 0.121870 0.052 Uiso 1 1 calc R U . . .
H4C H 0.854766 0.683252 0.042663 0.052 Uiso 1 1 calc R U . . .
C5 C 0.6766(3) 0.9569(3) 0.0794(3) 0.0360(10) Uani 1 1 d . U . . .
H5A H 0.737946 0.960089 0.049633 0.054 Uiso 1 1 calc R U . . .
H5B H 0.680882 1.009300 0.119545 0.054 Uiso 1 1 calc R U . . .
H5C H 0.619123 0.963917 0.046204 0.054 Uiso 1 1 calc R U . . .
C6 C 0.9191(3) 0.6507(3) 0.3108(2) 0.0304(9) Uani 1 1 d . U . . .
C7 C 0.9645(3) 0.7253(3) 0.3593(3) 0.0334(9) Uani 1 1 d . . . . .
H7 H 1.032950 0.719554 0.371115 0.040 Uiso 1 1 calc R U . . .
C8 C 0.9240(3) 0.8057(3) 0.3923(2) 0.0312(9) Uani 1 1 d . . . . .
C9 C 0.9875(3) 0.5746(4) 0.2833(3) 0.0397(11) Uani 1 1 d . . . . .
H9A H 0.990564 0.572291 0.227797 0.060 Uiso 1 1 calc R U . . .
H9B H 0.961782 0.511084 0.299236 0.060 Uiso 1 1 calc R U . . .
H9C H 1.054632 0.590814 0.304823 0.060 Uiso 1 1 calc R U . . .
C10 C 0.9934(3) 0.8716(3) 0.4460(3) 0.0405(11) Uani 1 1 d . . . . .
H10A H 1.026102 0.923612 0.417977 0.061 Uiso 1 1 calc R U . . .
H10B H 1.044202 0.833397 0.467229 0.061 Uiso 1 1 calc R U . . .
H10C H 0.954278 0.899955 0.487261 0.061 Uiso 1 1 calc R U . . .
C11 C 0.6870(3) 0.5654(3) 0.1997(2) 0.0252(8) Uani 1 1 d . . . . .
H11 H 0.633159 0.561991 0.238445 0.030 Uiso 1 1 calc R U . . .
C12 C 0.7849(3) 0.5561(3) 0.2446(2) 0.0240(8) Uani 1 1 d . . . . .
H12 H 0.837286 0.537529 0.207604 0.029 Uiso 1 1 calc R U . . .
C13 C 0.7638(3) 0.4719(3) 0.2959(2) 0.0296(9) Uani 1 1 d . . . . .
H13A H 0.823471 0.465255 0.327902 0.036 Uiso 1 1 calc R U . . .
H13B H 0.707765 0.486408 0.329916 0.036 Uiso 1 1 calc R U . . .
C14 C 0.7373(3) 0.3767(3) 0.2495(3) 0.0343(9) Uani 1 1 d . . . . .
H14A H 0.719847 0.324798 0.284092 0.041 Uiso 1 1 calc R U . . .
H14B H 0.796119 0.358261 0.219931 0.041 Uiso 1 1 calc R U . . .
C15 C 0.6494(3) 0.3854(3) 0.1953(3) 0.0349(10) Uani 1 1 d . . . . .
H15A H 0.587807 0.391973 0.225081 0.042 Uiso 1 1 calc R U . . .
H15B H 0.639627 0.325448 0.161630 0.042 Uiso 1 1 calc R U . . .
C16 C 0.6665(3) 0.4728(3) 0.1470(2) 0.0294(9) Uani 1 1 d . . . . .
H16A H 0.606649 0.478768 0.114966 0.035 Uiso 1 1 calc R U . . .
H16B H 0.724076 0.463877 0.113307 0.035 Uiso 1 1 calc R U . . .
C17 C 0.4989(3) 0.8987(3) 0.1520(2) 0.0251(8) Uani 1 1 d . . . . .
C18 C 0.4903(3) 0.9776(3) 0.2038(3) 0.0300(9) Uani 1 1 d . . . . .
C19 C 0.4053(3) 1.0296(3) 0.2015(3) 0.0366(10) Uani 1 1 d . . . . .
H19 H 0.398540 1.083295 0.236820 0.044 Uiso 1 1 calc R U . . .
C20 C 0.3307(3) 1.0033(3) 0.1479(3) 0.0355(10) Uani 1 1 d . . . . .
H20 H 0.272732 1.038615 0.147024 0.043 Uiso 1 1 calc R U . . .
C21 C 0.3400(3) 0.9263(3) 0.0959(2) 0.0326(9) Uani 1 1 d . . . . .
H21 H 0.288587 0.909741 0.059039 0.039 Uiso 1 1 calc R U . . .
C22 C 0.4238(3) 0.8720(3) 0.0962(2) 0.0273(8) Uani 1 1 d . . . . .
C23 C 0.5710(3) 1.0088(3) 0.2637(3) 0.0368(10) Uani 1 1 d . . . . .
H23 H 0.632887 0.977235 0.247967 0.044 Uiso 1 1 calc R U . . .
C24 C 0.5419(4) 0.9739(4) 0.3418(3) 0.0438(12) Uani 1 1 d . . . . .
H24A H 0.532201 0.902937 0.338574 0.066 Uiso 1 1 calc R U . . .
H24B H 0.479672 1.001455 0.357922 0.066 Uiso 1 1 calc R U . . .
H24C H 0.595176 0.995163 0.378749 0.066 Uiso 1 1 calc R U . . .
C25 C 0.5965(4) 1.1187(4) 0.2687(4) 0.0532(15) Uani 1 1 d . . . . .
H25A H 0.615015 1.139656 0.218512 0.080 Uiso 1 1 calc R U . . .
H25B H 0.652626 1.135032 0.304265 0.080 Uiso 1 1 calc R U . . .
H25C H 0.538265 1.151828 0.286685 0.080 Uiso 1 1 calc R U . . .
C26 C 0.4337(3) 0.7885(3) 0.0374(3) 0.0349(10) Uani 1 1 d . . . . .
H26 H 0.475012 0.740709 0.060691 0.042 Uiso 1 1 calc R U . . .
C27 C 0.4856(5) 0.8193(5) -0.0327(3) 0.0674(19) Uani 1 1 d . . . . .
H27A H 0.485317 0.763794 -0.070051 0.101 Uiso 1 1 calc R U . . .
H27B H 0.554720 0.842930 -0.019944 0.101 Uiso 1 1 calc R U . . .
H27C H 0.450689 0.871244 -0.053876 0.101 Uiso 1 1 calc R U . . .
C28 C 0.3340(5) 0.7360(5) 0.0143(4) 0.075(2) Uani 1 1 d . . . . .
H28A H 0.301456 0.771977 -0.023655 0.112 Uiso 1 1 calc R U . . .
H28B H 0.291331 0.731533 0.058922 0.112 Uiso 1 1 calc R U . . .
H28C H 0.344547 0.670607 -0.007168 0.112 Uiso 1 1 calc R U . . .
C29 C 0.8041(3) 0.9250(3) 0.4088(2) 0.0308(9) Uani 1 1 d . . . . .
C30 C 0.7430(3) 0.9261(4) 0.4734(3) 0.0406(11) Uani 1 1 d . . . . .
C31 C 0.7193(4) 1.0168(4) 0.5044(3) 0.0497(14) Uani 1 1 d . . . . .
H31 H 0.679138 1.020178 0.548386 0.060 Uiso 1 1 calc R U . . .
C32 C 0.7522(4) 1.1007(4) 0.4732(3) 0.0487(14) Uani 1 1 d . . . . .
H32 H 0.734768 1.161321 0.495510 0.058 Uiso 1 1 calc R U . . .
C33 C 0.8112(3) 1.0979(3) 0.4091(3) 0.0397(11) Uani 1 1 d . . . . .
H33 H 0.832468 1.156730 0.387305 0.048 Uiso 1 1 calc R U . . .
C34 C 0.8397(3) 1.0099(3) 0.3761(2) 0.0319(9) Uani 1 1 d . . . . .
C35 C 0.7100(6) 0.8276(6) 0.5112(4) 0.0348(17) Uani 0.715(6) 1 d D . P A 1
H35 H 0.689930 0.778243 0.468967 0.042 Uiso 0.715(6) 1 calc R U P A 1
C36 C 0.7925(6) 0.7856(7) 0.5576(4) 0.057(2) Uani 0.715(6) 1 d D . P A 1
H36A H 0.847935 0.770045 0.524321 0.085 Uiso 0.715(6) 1 calc R U P A 1
H36B H 0.765224 0.726523 0.580028 0.085 Uiso 0.715(6) 1 calc R U P A 1
H36C H 0.816864 0.833556 0.598087 0.085 Uiso 0.715(6) 1 calc R U P A 1
C37 C 0.6189(6) 0.8366(6) 0.5623(5) 0.055(2) Uani 0.715(6) 1 d D . P A 1
H37A H 0.563036 0.857107 0.532788 0.082 Uiso 0.715(6) 1 calc R U P A 1
H37B H 0.635635 0.884885 0.604425 0.082 Uiso 0.715(6) 1 calc R U P A 1
H37C H 0.599986 0.773673 0.582433 0.082 Uiso 0.715(6) 1 calc R U P A 1
C35' C 0.6877(12) 0.8550(19) 0.5032(10) 0.0348(17) Uani 0.285(6) 1 d D . P A 2
H35' H 0.703285 0.793459 0.474484 0.042 Uiso 0.285(6) 1 calc R U P A 2
C36' C 0.7269(13) 0.8490(13) 0.5847(8) 0.040(4) Uani 0.285(6) 1 d D . P A 2
H36D H 0.799992 0.849530 0.584478 0.061 Uiso 0.285(6) 1 calc R U P A 2
H36E H 0.698831 0.788807 0.605046 0.061 Uiso 0.285(6) 1 calc R U P A 2
H36F H 0.706945 0.904732 0.616496 0.061 Uiso 0.285(6) 1 calc R U P A 2
C37' C 0.5735(10) 0.8552(11) 0.5045(8) 0.031(3) Uani 0.285(6) 1 d D . P A 2
H37D H 0.547042 0.848827 0.452414 0.047 Uiso 0.285(6) 1 calc R U P A 2
H37E H 0.554614 0.916296 0.529586 0.047 Uiso 0.285(6) 1 calc R U P A 2
H37F H 0.545757 0.800694 0.532324 0.047 Uiso 0.285(6) 1 calc R U P A 2
C38 C 0.9081(3) 1.0075(3) 0.3078(2) 0.0314(9) Uani 1 1 d . . . . .
H38 H 0.939799 0.944282 0.305688 0.038 Uiso 1 1 calc R U . . .
C39 C 0.9921(4) 1.0890(4) 0.3136(3) 0.0460(12) Uani 1 1 d . . . . .
H39A H 1.039724 1.078408 0.272712 0.069 Uiso 1 1 calc R U . . .
H39B H 1.026623 1.088997 0.362715 0.069 Uiso 1 1 calc R U . . .
H39C H 0.963730 1.151566 0.309180 0.069 Uiso 1 1 calc R U . . .
C40 C 0.8487(3) 1.0116(4) 0.2340(3) 0.0408(11) Uani 1 1 d . . . . .
H40A H 0.894331 1.010090 0.191067 0.061 Uiso 1 1 calc R U . . .
H40B H 0.814317 1.071746 0.235484 0.061 Uiso 1 1 calc R U . . .
H40C H 0.799323 0.955765 0.228307 0.061 Uiso 1 1 calc R U . . .
C41 C 0.4253(3) 0.6383(3) 0.3832(2) 0.0264(8) Uani 1 1 d . . . . .
C42 C 0.3482(3) 0.6523(3) 0.4337(3) 0.0338(9) Uani 1 1 d . . . . .
C43 C 0.3580(4) 0.6492(4) 0.5116(3) 0.0391(11) Uani 1 1 d . . . . .
C44 C 0.4475(4) 0.6288(3) 0.5421(2) 0.0349(10) Uani 1 1 d . . . . .
C45 C 0.5256(3) 0.6133(3) 0.4951(2) 0.0298(9) Uani 1 1 d . . . . .
C46 C 0.5123(3) 0.6185(3) 0.4178(2) 0.0266(8) Uani 1 1 d . . . . .
C51 C 0.3934(3) 0.5101(3) 0.2194(2) 0.0271(8) Uani 1 1 d . . . . .
C52 C 0.4041(3) 0.4917(3) 0.1423(2) 0.0311(9) Uani 1 1 d . . . . .
C53 C 0.3768(3) 0.4048(3) 0.1027(2) 0.0347(10) Uani 1 1 d . . . . .
C54 C 0.3372(4) 0.3285(3) 0.1424(3) 0.0367(10) Uani 1 1 d . . . . .
C55 C 0.3273(4) 0.3418(3) 0.2199(3) 0.0383(10) Uani 1 1 d . . . . .
C56 C 0.3538(3) 0.4315(3) 0.2563(2) 0.0327(9) Uani 1 1 d . . . . .
C61 C 0.2959(3) 0.7185(3) 0.2450(2) 0.0263(8) Uani 1 1 d . . . . .
C62 C 0.2209(3) 0.6880(3) 0.1923(2) 0.0279(8) Uani 1 1 d . . . . .
C63 C 0.1385(3) 0.7372(4) 0.1794(2) 0.0344(10) Uani 1 1 d . . . . .
C64 C 0.1258(3) 0.8225(3) 0.2199(3) 0.0350(10) Uani 1 1 d . . . . .
C65 C 0.1977(3) 0.8578(4) 0.2734(2) 0.0348(10) Uani 1 1 d . . . . .
C66 C 0.2791(3) 0.8054(3) 0.2835(2) 0.0304(9) Uani 1 1 d . . . . .
C1_1 C 0.0550(5) 0.3086(5) 0.1753(4) 0.0683(18) Uani 1 1 d . . . . .
H1_1 H 0.093916 0.284810 0.214193 0.082 Uiso 1 1 calc R U . . .
C2_1 C -0.0271(5) 0.2527(5) 0.1447(4) 0.0696(18) Uani 1 1 d . . . . .
H2_1 H -0.044157 0.189966 0.161573 0.084 Uiso 1 1 calc R U . . .
C3_1 C -0.0834(5) 0.2888(5) 0.0897(4) 0.0633(16) Uani 1 1 d . . . . .
H3_1 H -0.139516 0.250502 0.068106 0.076 Uiso 1 1 calc R U . . .
C4_1 C -0.0600(5) 0.3790(5) 0.0655(3) 0.0613(17) Uani 1 1 d . . . . .
H4_1 H -0.100257 0.403786 0.027892 0.074 Uiso 1 1 calc R U . . .
C5_1 C 0.0225(5) 0.4346(5) 0.0956(3) 0.0610(16) Uani 1 1 d . . . . .
H5_1 H 0.038862 0.497541 0.078848 0.073 Uiso 1 1 calc R U . . .
C6_1 C 0.0801(5) 0.3991(4) 0.1493(4) 0.0609(16) Uani 1 1 d . . . . .
H6_1 H 0.137790 0.436536 0.168946 0.073 Uiso 1 1 calc R U . . .
C1_2 C 0.0644(4) 0.9810(5) 0.0575(3) 0.0565(16) Uani 1 1 d . . . . .
H1_2 H 0.108492 0.967946 0.097243 0.068 Uiso 1 1 calc R U . . .
C2_2 C 0.0691(4) 1.0714(5) 0.0295(3) 0.0542(14) Uani 1 1 d . . . . .
H2_2 H 0.116683 1.120958 0.049487 0.065 Uiso 1 1 calc R U . . .
C3_2 C 0.0037(4) 1.0899(5) -0.0283(4) 0.0587(16) Uani 1 1 d . . . . .
H3_2 H 0.006495 1.152504 -0.047637 0.070 Uiso 1 1 calc R U . . .
C1_3 C 0.0438(15) 0.391(2) 0.4378(12) 0.146(11) Uani 0.358(3) 1 d D U P A -1
H1_3 H 0.061872 0.336568 0.406989 0.175 Uiso 0.358(3) 1 calc R U P A -1
C2_3 C -0.0529(13) 0.3974(17) 0.4599(11) 0.095(8) Uani 0.358(3) 1 d D U P A -1
H2_3 H -0.102114 0.346654 0.445122 0.114 Uiso 0.358(3) 1 calc R U P A -1
C3_3 C -0.0783(17) 0.476(2) 0.5027(18) 0.107(9) Uani 0.358(3) 1 d D U P A -1
H3_3 H -0.145046 0.479211 0.519448 0.129 Uiso 0.358(3) 1 calc R U P A -1
C4_3 C -0.009(2) 0.5490(18) 0.5217(14) 0.161(14) Uani 0.358(3) 1 d D U P A -1
H4_3 H -0.028472 0.605848 0.549015 0.194 Uiso 0.358(3) 1 calc R U P A -1
C5_3 C 0.087(2) 0.542(3) 0.502(3) 0.204(19) Uani 0.358(3) 1 d D U P A -1
H5_3 H 0.136417 0.592558 0.518297 0.245 Uiso 0.358(3) 1 calc R U P A -1
C6_3 C 0.1143(17) 0.463(3) 0.460(2) 0.218(19) Uani 0.358(3) 1 d D U P A -1
H6_3 H 0.182028 0.458747 0.445931 0.262 Uiso 0.358(3) 1 calc R U P A -1
C1_4 C 0.0200(13) 0.3588(16) 0.3469(11) 0.080(7) Uani 0.285(6) 1 d D . P A -2
H1_4 H -0.007595 0.343367 0.297570 0.096 Uiso 0.285(6) 1 calc R U P A -2
C2_4 C -0.0394(12) 0.3548(16) 0.4085(13) 0.080(7) Uani 0.285(6) 1 d D . P A -2
H2_4 H -0.108874 0.337450 0.401850 0.096 Uiso 0.285(6) 1 calc R U P A -2
C3_4 C -0.0009(15) 0.375(2) 0.4793(12) 0.098(9) Uani 0.285(6) 1 d D . P A -2
H3_4 H -0.042932 0.371979 0.522231 0.117 Uiso 0.285(6) 1 calc R U P A -2
C4_4 C 0.0990(16) 0.401(3) 0.4884(11) 0.130(16) Uani 0.285(6) 1 d D . P A -2
H4_4 H 0.126316 0.419082 0.537448 0.156 Uiso 0.285(6) 1 calc R U P A -2
C5_4 C 0.1585(12) 0.401(2) 0.4274(11) 0.087(9) Uani 0.285(6) 1 d D . P A -2
H5_4 H 0.228746 0.411838 0.434320 0.104 Uiso 0.285(6) 1 calc R U P A -2
C6_4 C 0.1195(13) 0.385(2) 0.3561(10) 0.083(8) Uani 0.285(6) 1 d D . P A -2
H6_4 H 0.161077 0.391826 0.313208 0.099 Uiso 0.285(6) 1 calc R U P A -2

loop_
_atom_site_aniso_label
_atom_site_aniso_U_11
_atom_site_aniso_U_22
_atom_site_aniso_U_33
_atom_site_aniso_U_23
_atom_site_aniso_U_13
_atom_site_aniso_U_12
Ga1 0.0211(2) 0.0243(2) 0.0221(2) -0.00034(16) -0.00303(15) 0.00075(16)
Ga2 0.0209(2) 0.0288(2) 0.0235(2) -0.00385(17) -0.00358(16) 0.00006(16)
Al1 0.0217(5) 0.0253(6) 0.0240(6) 0.0017(5) -0.0038(4) 0.0009(4)
F42 0.0294(14) 0.072(2) 0.0472(17) 0.0253(15) 0.0068(12) 0.0065(13)
F43 0.0527(19) 0.092(3) 0.0412(17) 0.0262(17) 0.0215(14) 0.0198(17)
F44 0.0598(18) 0.0575(18) 0.0266(13) 0.0142(13) 0.0089(12) 0.0083(15)
F45 0.0358(14) 0.0470(16) 0.0295(13) 0.0101(11) -0.0054(10) 0.0007(11)
F46 0.0322(13) 0.0506(16) 0.0252(12) 0.0090(11) 0.0024(10) 0.0142(11)
F52 0.0604(18) 0.0371(15) 0.0337(14) -0.0012(11) 0.0122(13) -0.0144(13)
F53 0.072(2) 0.0442(17) 0.0339(15) -0.0105(12) 0.0061(14) -0.0085(15)
F54 0.067(2) 0.0273(14) 0.0535(18) -0.0082(12) -0.0068(15) -0.0072(13)
F55 0.094(3) 0.0332(16) 0.0477(18) 0.0137(13) -0.0122(17) -0.0163(16)
F56 0.081(2) 0.0410(16) 0.0273(14) 0.0099(12) -0.0120(14) -0.0167(15)
F62 0.0342(14) 0.0356(14) 0.0470(16) -0.0039(12) -0.0142(12) 0.0009(11)
F63 0.0300(14) 0.065(2) 0.0481(17) 0.0056(14) -0.0188(12) 0.0037(13)
F64 0.0397(15) 0.071(2) 0.0433(16) 0.0145(15) -0.0012(12) 0.0276(14)
F65 0.0589(19) 0.0523(18) 0.0396(15) -0.0042(13) -0.0008(13) 0.0278(15)
F66 0.0384(14) 0.0387(15) 0.0346(14) -0.0061(11) -0.0113(11) 0.0069(11)
N1 0.0223(15) 0.0259(17) 0.0220(15) 0.0003(13) -0.0043(12) -0.0005(13)
N2 0.0202(15) 0.0255(17) 0.0259(16) 0.0026(13) -0.0025(12) -0.0003(12)
N3 0.0235(16) 0.0311(18) 0.0232(16) -0.0001(13) -0.0024(13) 0.0011(13)
N4 0.0244(16) 0.0285(18) 0.0248(16) -0.0050(13) -0.0020(13) 0.0007(13)
C1 0.0232(18) 0.034(2) 0.0206(18) 0.0000(16) -0.0071(14) -0.0016(16)
C2 0.0218(18) 0.038(2) 0.026(2) 0.0093(17) -0.0013(15) -0.0007(16)
C3 0.0209(18) 0.033(2) 0.027(2) 0.0043(16) -0.0065(15) -0.0021(16)
C4 0.028(2) 0.043(3) 0.033(2) 0.0053(19) 0.0032(17) 0.0037(18)
C5 0.027(2) 0.045(3) 0.038(2) 0.017(2) -0.0024(18) 0.0014(19)
C6 0.028(2) 0.034(2) 0.030(2) 0.0032(17) -0.0041(16) 0.0015(17)
C7 0.0225(19) 0.039(2) 0.038(2) 0.0026(19) -0.0087(17) -0.0010(17)
C8 0.037(2) 0.038(2) 0.0186(18) -0.0021(16) -0.0099(16) 0.0101(18)
C9 0.026(2) 0.044(3) 0.049(3) -0.003(2) 0.0003(19) 0.0074(19)
C10 0.037(2) 0.039(3) 0.043(3) -0.003(2) -0.023(2) -0.005(2)
C11 0.0238(19) 0.029(2) 0.0225(18) -0.0004(15) -0.0019(14) -0.0014(15)
C12 0.0245(18) 0.0241(19) 0.0232(18) 0.0001(15) -0.0038(14) 0.0021(15)
C13 0.031(2) 0.027(2) 0.031(2) 0.0002(17) -0.0002(17) 0.0025(16)
C14 0.042(2) 0.026(2) 0.036(2) 0.0007(18) 0.0008(19) 0.0054(18)
C15 0.041(2) 0.026(2) 0.036(2) -0.0039(18) -0.0027(19) -0.0027(18)
C16 0.034(2) 0.027(2) 0.026(2) -0.0044(16) -0.0007(16) 0.0001(17)
C17 0.0210(18) 0.0249(19) 0.029(2) 0.0058(16) -0.0012(15) -0.0016(15)
C18 0.0207(18) 0.029(2) 0.040(2) 0.0034(18) -0.0049(16) 0.0016(16)
C19 0.029(2) 0.039(3) 0.042(3) 0.000(2) 0.0034(19) 0.0047(18)
C20 0.023(2) 0.040(3) 0.045(3) 0.011(2) 0.0017(18) 0.0070(18)
C21 0.024(2) 0.041(2) 0.034(2) 0.0154(19) -0.0078(17) -0.0007(17)
C22 0.028(2) 0.027(2) 0.028(2) 0.0081(16) -0.0051(16) 0.0014(16)
C23 0.026(2) 0.034(2) 0.049(3) -0.008(2) -0.0047(19) 0.0040(18)
C24 0.040(3) 0.052(3) 0.037(3) -0.015(2) -0.003(2) 0.003(2)
C25 0.044(3) 0.032(3) 0.081(4) -0.012(3) -0.019(3) 0.000(2)
C26 0.036(2) 0.032(2) 0.038(2) 0.0052(18) -0.0149(19) 0.0052(18)
C27 0.083(5) 0.056(4) 0.056(4) -0.021(3) 0.034(3) -0.022(3)
C28 0.073(4) 0.086(5) 0.053(4) -0.030(3) 0.023(3) -0.046(4)
C29 0.026(2) 0.037(2) 0.027(2) -0.0097(17) -0.0039(16) -0.0047(17)
C30 0.031(2) 0.052(3) 0.034(2) -0.017(2) -0.0020(18) -0.010(2)
C31 0.035(3) 0.065(4) 0.044(3) -0.029(3) -0.004(2) -0.005(2)
C32 0.037(3) 0.054(3) 0.051(3) -0.030(3) -0.012(2) 0.010(2)
C33 0.038(2) 0.034(2) 0.046(3) -0.009(2) -0.016(2) 0.0042(19)
C34 0.025(2) 0.036(2) 0.033(2) -0.0065(18) -0.0104(16) -0.0007(17)
C35 0.038(4) 0.037(5) 0.026(3) -0.009(3) 0.002(2) -0.005(3)
C36 0.049(4) 0.079(6) 0.041(4) 0.024(4) -0.006(3) -0.015(4)
C37 0.048(4) 0.054(5) 0.057(5) -0.018(4) 0.021(4) -0.012(3)
C35' 0.038(4) 0.037(5) 0.026(3) -0.009(3) 0.002(2) -0.005(3)
C36' 0.052(10) 0.039(9) 0.029(6) 0.001(7) -0.008(6) 0.002(8)
C37' 0.036(6) 0.027(7) 0.030(8) 0.000(6) 0.003(5) -0.001(6)
C38 0.027(2) 0.036(2) 0.031(2) 0.0016(18) -0.0053(16) -0.0025(17)
C39 0.036(3) 0.044(3) 0.055(3) 0.005(2) -0.009(2) -0.010(2)
C40 0.031(2) 0.054(3) 0.035(2) -0.001(2) -0.0056(19) -0.004(2)
C41 0.030(2) 0.0208(19) 0.028(2) 0.0037(15) -0.0014(16) -0.0020(15)
C42 0.028(2) 0.040(2) 0.035(2) 0.0125(19) 0.0027(17) 0.0031(18)
C43 0.037(2) 0.047(3) 0.035(2) 0.014(2) 0.0140(19) 0.005(2)
C44 0.046(3) 0.031(2) 0.028(2) 0.0072(17) 0.0040(18) 0.0000(19)
C45 0.036(2) 0.026(2) 0.027(2) 0.0053(16) -0.0026(17) -0.0017(17)
C46 0.0253(19) 0.024(2) 0.030(2) 0.0008(16) 0.0014(15) 0.0008(15)
C51 0.0221(18) 0.032(2) 0.027(2) 0.0041(16) -0.0073(15) -0.0027(16)
C52 0.030(2) 0.027(2) 0.035(2) 0.0035(17) -0.0002(17) -0.0035(17)
C53 0.036(2) 0.037(2) 0.029(2) -0.0044(18) 0.0010(18) 0.0000(19)
C54 0.040(2) 0.025(2) 0.043(3) -0.0049(19) -0.011(2) -0.0011(18)
C55 0.048(3) 0.027(2) 0.040(3) 0.0106(19) -0.011(2) -0.0040(19)
C56 0.038(2) 0.033(2) 0.027(2) 0.0054(17) -0.0112(17) -0.0003(18)
C61 0.0220(18) 0.030(2) 0.0273(19) 0.0071(16) -0.0032(15) 0.0013(15)
C62 0.0245(19) 0.029(2) 0.031(2) 0.0056(16) -0.0006(16) 0.0014(16)
C63 0.0221(19) 0.051(3) 0.030(2) 0.009(2) -0.0062(16) -0.0008(18)
C64 0.030(2) 0.045(3) 0.033(2) 0.011(2) -0.0001(17) 0.0148(19)
C65 0.033(2) 0.045(3) 0.029(2) 0.0110(19) 0.0044(17) 0.0133(19)
C66 0.027(2) 0.039(2) 0.025(2) 0.0045(17) -0.0014(16) -0.0025(17)
C1_1 0.067(4) 0.052(4) 0.089(5) 0.016(3) -0.024(4) 0.011(3)
C2_1 0.062(4) 0.056(4) 0.091(5) 0.019(4) -0.007(4) -0.001(3)
C3_1 0.057(4) 0.068(4) 0.064(4) 0.003(3) -0.005(3) 0.003(3)
C4_1 0.078(4) 0.075(4) 0.036(3) 0.011(3) 0.007(3) 0.035(4)
C5_1 0.086(5) 0.049(3) 0.051(3) 0.002(3) 0.018(3) 0.019(3)
C6_1 0.064(4) 0.041(3) 0.076(4) -0.002(3) -0.003(3) 0.005(3)
C1_2 0.031(3) 0.091(5) 0.049(3) 0.031(3) -0.004(2) -0.007(3)
C2_2 0.040(3) 0.073(4) 0.048(3) 0.015(3) -0.002(2) -0.016(3)
C3_2 0.046(3) 0.067(4) 0.066(4) 0.031(3) -0.004(3) 0.001(3)
C1_3 0.047(10) 0.29(3) 0.11(2) 0.133(19) -0.015(12) -0.013(14)
C2_3 0.034(8) 0.140(18) 0.12(2) 0.088(13) -0.037(10) -0.027(11)
C3_3 0.083(16) 0.132(17) 0.11(2) 0.071(15) -0.049(15) -0.049(13)
C4_3 0.19(3) 0.19(2) 0.09(2) 0.082(17) -0.050(18) -0.13(2)
C5_3 0.15(2) 0.32(4) 0.14(3) 0.15(3) -0.07(2) -0.17(3)
C6_3 0.090(18) 0.37(4) 0.19(4) 0.17(3) -0.008(19) -0.10(2)
C1_4 0.059(10) 0.076(17) 0.101(14) -0.001(13) -0.004(9) -0.007(11)
C2_4 0.051(12) 0.078(17) 0.111(16) 0.018(14) 0.001(9) -0.003(12)
C3_4 0.061(12) 0.13(3) 0.103(15) 0.021(18) 0.004(12) 0.026(16)
C4_4 0.064(13) 0.24(5) 0.085(14) -0.02(2) 0.000(11) 0.010(18)
C5_4 0.053(11) 0.14(2) 0.075(12) -0.002(14) -0.007(8) 0.056(13)
C6_4 0.057(10) 0.11(2) 0.082(12) 0.012(14) -0.007(9) -0.003(12)

loop_
_atom_type_symbol
_atom_type_description
_atom_type_scat_dispersion_real
_atom_type_scat_dispersion_imag
_atom_type_scat_source
C C 0.0033 0.0016 'International Tables Vol C Tables 4.2.6.8 and 6.1.1.4'
H H 0.0000 0.0000 'International Tables Vol C Tables 4.2.6.8 and 6.1.1.4'
Al Al 0.0645 0.0514 'International Tables Vol C Tables 4.2.6.8 and 6.1.1.4'
F F 0.0171 0.0103 'International Tables Vol C Tables 4.2.6.8 and 6.1.1.4'
Ga Ga 0.2307 1.6083 'International Tables Vol C Tables 4.2.6.8 and 6.1.1.4'
N N 0.0061 0.0033 'International Tables Vol C Tables 4.2.6.8 and 6.1.1.4'

loop_
_geom_angle_atom_site_label_1
_geom_angle_atom_site_label_2
_geom_angle_atom_site_label_3
_geom_angle
_geom_angle_site_symmetry_1
_geom_angle_site_symmetry_3
_geom_angle_publ_flag
N2 Ga1 N1 95.02(14) . . ?
N2 Ga1 Al1 124.45(10) . . ?
N1 Ga1 Al1 120.83(10) . . ?
N2 Ga1 Ga2 107.40(9) . . ?
N1 Ga1 Ga2 76.25(9) . . ?
Al1 Ga1 Ga2 120.67(3) . . ?
N4 Ga2 N3 95.50(14) . . ?
N4 Ga2 Ga1 153.61(10) . . ?
N3 Ga2 Ga1 109.87(9) . . ?
C61 Al1 C51 107.01(17) . . ?
C61 Al1 C41 108.03(17) . . ?
C51 Al1 C41 108.40(17) . . ?
C61 Al1 Ga1 112.01(12) . . ?
C51 Al1 Ga1 111.53(13) . . ?
C41 Al1 Ga1 109.71(12) . . ?
C1 N1 C11 125.3(3) . . ?
C1 N1 Ga1 122.8(3) . . ?
C11 N1 Ga1 109.2(2) . . ?
C3 N2 C17 119.6(3) . . ?
C3 N2 Ga1 121.1(3) . . ?
C17 N2 Ga1 119.3(2) . . ?
C6 N3 C12 116.0(3) . . ?
C6 N3 Ga2 122.4(3) . . ?
C12 N3 Ga2 121.5(2) . . ?
C8 N4 C29 119.2(3) . . ?
C8 N4 Ga2 123.6(3) . . ?
C29 N4 Ga2 117.2(2) . . ?
N1 C1 C2 121.9(4) . . ?
N1 C1 C4 123.0(4) . . ?
C2 C1 C4 115.2(4) . . ?
C3 C2 C1 129.7(4) . . ?
N2 C3 C2 123.3(4) . . ?
N2 C3 C5 119.4(4) . . ?
C2 C3 C5 117.2(4) . . ?
N3 C6 C7 123.8(4) . . ?
N3 C6 C9 121.5(4) . . ?
C7 C6 C9 114.7(4) . . ?
C8 C7 C6 129.0(4) . . ?
N4 C8 C7 124.8(4) . . ?
N4 C8 C10 119.1(4) . . ?
C7 C8 C10 115.9(4) . . ?
N1 C11 C16 116.4(3) . . ?
N1 C11 C12 116.2(3) . . ?
C16 C11 C12 108.2(3) . . ?
N3 C12 C13 111.8(3) . . ?
N3 C12 C11 114.2(3) . . ?
C13 C12 C11 106.3(3) . . ?
C14 C13 C12 111.3(3) . . ?
C13 C14 C15 111.3(4) . . ?
C14 C15 C16 111.9(4) . . ?
C15 C16 C11 109.0(3) . . ?
C18 C17 C22 120.9(4) . . ?
C18 C17 N2 121.0(3) . . ?
C22 C17 N2 118.1(3) . . ?
C17 C18 C19 119.2(4) . . ?
C17 C18 C23 121.9(4) . . ?
C19 C18 C23 118.8(4) . . ?
C20 C19 C18 120.3(4) . . ?
C21 C20 C19 120.4(4) . . ?
C20 C21 C22 121.2(4) . . ?
C21 C22 C17 117.9(4) . . ?
C21 C22 C26 120.5(4) . . ?
C17 C22 C26 121.6(4) . . ?
C18 C23 C25 112.0(4) . . ?
C18 C23 C24 111.7(4) . . ?
C25 C23 C24 110.6(4) . . ?
C27 C26 C28 108.4(4) . . ?
C27 C26 C22 113.0(4) . . ?
C28 C26 C22 112.7(4) . . ?
C34 C29 C30 122.5(4) . . ?
C34 C29 N4 118.8(4) . . ?
C30 C29 N4 118.7(4) . . ?
C35' C30 C31 111.1(10) . . ?
C35' C30 C29 130.7(10) . . ?
C31 C30 C29 117.0(5) . . ?
C31 C30 C35 122.6(5) . . ?
C29 C30 C35 120.3(5) . . ?
C32 C31 C30 121.7(5) . . ?
C31 C32 C33 120.3(5) . . ?
C32 C33 C34 121.1(5) . . ?
C33 C34 C29 117.4(4) . . ?
C33 C34 C38 120.9(4) . . ?
C29 C34 C38 121.7(4) . . ?
C37 C35 C36 107.7(6) . . ?
C37 C35 C30 112.7(6) . . ?
C36 C35 C30 115.1(6) . . ?
C30 C35' C37' 120.8(15) . . ?
C30 C35' C36' 106.7(15) . . ?
C37' C35' C36' 108.9(13) . . ?
C34 C38 C40 111.1(4) . . ?
C34 C38 C39 112.6(4) . . ?
C40 C38 C39 109.9(4) . . ?
C46 C41 C42 113.1(4) . . ?
C46 C41 Al1 120.9(3) . . ?
C42 C41 Al1 125.9(3) . . ?
F42 C42 C43 115.7(4) . . ?
F42 C42 C41 120.3(4) . . ?
C43 C42 C41 124.1(4) . . ?
F43 C43 C44 119.0(4) . . ?
F43 C43 C42 121.6(4) . . ?
C44 C43 C42 119.4(4) . . ?
F44 C44 C45 120.6(4) . . ?
F44 C44 C43 120.2(4) . . ?
C45 C44 C43 119.2(4) . . ?
F45 C45 C44 120.5(4) . . ?
F45 C45 C46 120.4(4) . . ?
C44 C45 C46 119.1(4) . . ?
F46 C46 C41 119.7(4) . . ?
F46 C46 C45 115.1(4) . . ?
C41 C46 C45 125.1(4) . . ?
C52 C51 C56 114.1(4) . . ?
C52 C51 Al1 121.2(3) . . ?
C56 C51 Al1 124.2(3) . . ?
F52 C52 C53 115.8(4) . . ?
F52 C52 C51 119.1(4) . . ?
C53 C52 C51 125.1(4) . . ?
F53 C53 C52 121.8(4) . . ?
F53 C53 C54 119.9(4) . . ?
C52 C53 C54 118.3(4) . . ?
F54 C54 C55 120.6(4) . . ?
F54 C54 C53 120.3(4) . . ?
C55 C54 C53 119.1(4) . . ?
F55 C55 C54 118.8(4) . . ?
F55 C55 C56 121.2(4) . . ?
C54 C55 C56 119.9(4) . . ?
F56 C56 C51 120.6(4) . . ?
F56 C56 C55 116.0(4) . . ?
C51 C56 C55 123.4(4) . . ?
C66 C61 C62 112.7(4) . . ?
C66 C61 Al1 120.9(3) . . ?
C62 C61 Al1 126.4(3) . . ?
C63 C62 F62 115.1(4) . . ?
C63 C62 C61 124.6(4) . . ?
F62 C62 C61 120.3(4) . . ?
F63 C63 C64 119.0(4) . . ?
F63 C63 C62 121.2(4) . . ?
C64 C63 C62 119.8(4) . . ?
F64 C64 C63 120.8(4) . . ?
F64 C64 C65 120.2(4) . . ?
C63 C64 C65 118.9(4) . . ?
F65 C65 C66 121.7(4) . . ?
F65 C65 C64 119.7(4) . . ?
C66 C65 C64 118.6(4) . . ?
F66 C66 C65 116.7(4) . . ?
F66 C66 C61 117.9(4) . . ?
C65 C66 C61 125.4(4) . . ?
C6_1 C1_1 C2_1 119.8(6) . . ?
C3_1 C2_1 C1_1 119.3(6) . . ?
C4_1 C3_1 C2_1 120.7(6) . . ?
C3_1 C4_1 C5_1 120.0(6) . . ?
C6_1 C5_1 C4_1 119.9(6) . . ?
C5_1 C6_1 C1_1 120.2(6) . . ?
C3_2 C1_2 C2_2 120.0(5) 2_575 . ?
C1_2 C2_2 C3_2 119.5(5) . . ?
C1_2 C3_2 C2_2 120.5(6) 2_575 . ?
C6_3 C1_3 C2_3 119.8(10) . . ?
C3_3 C2_3 C1_3 119.8(10) . . ?
C4_3 C3_3 C2_3 120.2(11) . . ?
C3_3 C4_3 C5_3 120.5(11) . . ?
C6_3 C5_3 C4_3 120.0(11) . . ?
C5_3 C6_3 C1_3 119.7(10) . . ?
C2_4 C1_4 C6_4 119.8(10) . . ?
C3_4 C2_4 C1_4 120.8(10) . . ?
C2_4 C3_4 C4_4 119.2(10) . . ?
C5_4 C4_4 C3_4 119.7(10) . . ?
C4_4 C5_4 C6_4 121.0(10) . . ?
C5_4 C6_4 C1_4 119.0(10) . . ?

loop_
_geom_bond_atom_site_label_1
_geom_bond_atom_site_label_2
_geom_bond_distance
_geom_bond_site_symmetry_2
_geom_bond_publ_flag
Ga1 N2 1.956(3) . ?
Ga1 N1 1.986(3) . ?
Ga1 Al1 2.5494(13) . ?
Ga1 Ga2 2.6109(6) . ?
Ga2 N4 1.953(3) . ?
Ga2 N3 1.990(3) . ?
Al1 C61 2.022(4) . ?
Al1 C51 2.036(4) . ?
Al1 C41 2.037(4) . ?
F42 C42 1.355(5) . ?
F43 C43 1.349(5) . ?
F44 C44 1.349(5) . ?
F45 C45 1.342(5) . ?
F46 C46 1.360(5) . ?
F52 C52 1.362(5) . ?
F53 C53 1.340(5) . ?
F54 C54 1.342(5) . ?
F55 C55 1.347(5) . ?
F56 C56 1.344(5) . ?
F62 C62 1.369(5) . ?
F63 C63 1.358(5) . ?
F64 C64 1.340(5) . ?
F65 C65 1.343(5) . ?
F66 C66 1.357(5) . ?
N1 C1 1.314(5) . ?
N1 C11 1.473(5) . ?
N2 C3 1.340(5) . ?
N2 C17 1.447(5) . ?
N3 C6 1.342(5) . ?
N3 C12 1.483(5) . ?
N4 C8 1.330(5) . ?
N4 C29 1.449(5) . ?
C1 C2 1.425(6) . ?
C1 C4 1.506(6) . ?
C2 C3 1.391(6) . ?
C3 C5 1.502(6) . ?
C6 C7 1.398(6) . ?
C6 C9 1.509(6) . ?
C7 C8 1.373(6) . ?
C8 C10 1.533(6) . ?
C11 C16 1.542(5) . ?
C11 C12 1.547(5) . ?
C12 C13 1.536(6) . ?
C13 C14 1.524(6) . ?
C14 C15 1.530(6) . ?
C15 C16 1.531(6) . ?
C17 C18 1.392(6) . ?
C17 C22 1.415(5) . ?
C18 C19 1.395(6) . ?
C18 C23 1.528(6) . ?
C19 C20 1.385(6) . ?
C20 C21 1.374(7) . ?
C21 C22 1.399(6) . ?
C22 C26 1.518(6) . ?
C23 C25 1.532(7) . ?
C23 C24 1.536(7) . ?
C26 C27 1.497(7) . ?
C26 C28 1.515(7) . ?
C29 C34 1.398(6) . ?
C29 C30 1.411(6) . ?
C30 C35' 1.33(2) . ?
C30 C31 1.398(7) . ?
C30 C35 1.592(10) . ?
C31 C32 1.363(8) . ?
C32 C33 1.388(7) . ?
C33 C34 1.397(6) . ?
C34 C38 1.522(6) . ?
C35 C37 1.534(8) . ?
C35 C36 1.544(9) . ?
C35' C37' 1.534(14) . ?
C35' C36' 1.539(14) . ?
C38 C40 1.530(6) . ?
C38 C39 1.533(6) . ?
C41 C46 1.368(6) . ?
C41 C42 1.388(6) . ?
C42 C43 1.385(6) . ?
C43 C44 1.369(7) . ?
C44 C45 1.363(6) . ?
C45 C46 1.383(6) . ?
C51 C52 1.380(6) . ?
C51 C56 1.381(6) . ?
C52 C53 1.376(6) . ?
C53 C54 1.383(7) . ?
C54 C55 1.378(7) . ?
C55 C56 1.382(6) . ?
C61 C66 1.378(6) . ?
C61 C62 1.388(5) . ?
C62 C63 1.368(6) . ?
C63 C64 1.363(7) . ?
C64 C65 1.386(6) . ?
C65 C66 1.372(6) . ?
C1_1 C6_1 1.383(8) . ?
C1_1 C2_1 1.383(9) . ?
C2_1 C3_1 1.369(9) . ?
C3_1 C4_1 1.363(9) . ?
C4_1 C5_1 1.382(9) . ?
C5_1 C6_1 1.357(9) . ?
C1_2 C3_2 1.364(8) 2_575 ?
C1_2 C2_2 1.373(8) . ?
C2_2 C3_2 1.390(8) . ?
C1_3 C6_3 1.362(14) . ?
C1_3 C2_3 1.366(13) . ?
C2_3 C3_3 1.348(14) . ?
C3_3 C4_3 1.346(14) . ?
C4_3 C5_3 1.353(14) . ?
C5_3 C6_3 1.353(14) . ?
C1_4 C2_4 1.356(13) . ?
C1_4 C6_4 1.363(13) . ?
C2_4 C3_4 1.355(14) . ?
C3_4 C4_4 1.367(14) . ?
C4_4 C5_4 1.347(14) . ?
C5_4 C6_4 1.359(13) . ?
